data_7229981
loop_
_publ_author_name
'Dankhoff, Katja'
'Weber, Birgit'

_publ_section_title
;
 Novel Cu(ii) complexes with NNO-Schiff base-like ligands -- structures
 and magnetic properties
;
_journal_issue 6
_journal_name_full CrystEngComm
_journal_page_first 818
_journal_paper_doi 10.1039/C7CE02007D
_journal_volume 20
_journal_year 2018
_chemical_formula_moiety 'C26 H30 Cu2 N6 O12'
_chemical_formula_sum 'C26 H30 Cu2 N6 O12'
_chemical_formula_weight 745.64
_chemical_name_common '[CuL30aNO3]'
_space_group_crystal_system monoclinic
_space_group_IT_number 15
_space_group_name_Hall '-C 2yc'
_space_group_name_H-M_alt 'C 1 2/c 1'
_symmetry_space_group_name_Hall '-C 2yc'
_symmetry_space_group_name_H-M 'C 1 2/c 1'
_atom_sites_solution_hydrogens geom
_atom_sites_solution_primary direct
_atom_sites_solution_secondary difmap
_audit_creation_date 2017-07-27
_audit_creation_method SHELXL-2014/7
_audit_update_record
;
2018-01-11 deposited with the CCDC.
2018-01-15 downloaded from the CCDC.
;
_cell_angle_alpha 90
_cell_angle_beta 105.798(3)
_cell_angle_gamma 90
_cell_formula_units_Z 4
_cell_length_a 12.7796(5)
_cell_length_b 13.8977(8)
_cell_length_c 16.9969(6)
_cell_measurement_reflns_used 10957
_cell_measurement_temperature 133(2)
_cell_measurement_theta_max 26.62
_cell_measurement_theta_min 2.22
_cell_volume 2904.7(2)
_computing_cell_refinement X-AREA-STOE
_computing_data_collection X-AREA-STOE
_computing_data_reduction X-AREA-STOE
_computing_molecular_graphics ORTEP-III
_computing_publication_material PLATON
_computing_structure_refinement 'SHELXL-2014 (Sheldrick, 2014)'
_computing_structure_solution SIR97
_diffrn_ambient_temperature 133(2)
_diffrn_detector_area_resol_mean 9
_diffrn_measured_fraction_theta_full 0.979
_diffrn_measured_fraction_theta_max 0.933
_diffrn_measurement_device_type STOE-STADIVARI
_diffrn_measurement_method omega-scan
_diffrn_radiation_type MoK\a
_diffrn_radiation_wavelength 0.71073
_diffrn_reflns_av_R_equivalents 0.0237
_diffrn_reflns_av_unetI/netI 0.0250
_diffrn_reflns_Laue_measured_fraction_full 0.979
_diffrn_reflns_Laue_measured_fraction_max 0.933
_diffrn_reflns_limit_h_max 16
_diffrn_reflns_limit_h_min -16
_diffrn_reflns_limit_k_max 17
_diffrn_reflns_limit_k_min -18
_diffrn_reflns_limit_l_max 22
_diffrn_reflns_limit_l_min -11
_diffrn_reflns_number 9232
_diffrn_reflns_point_group_measured_fraction_full 0.979
_diffrn_reflns_point_group_measured_fraction_max 0.933
_diffrn_reflns_theta_full 25.242
_diffrn_reflns_theta_max 28.459
_diffrn_reflns_theta_min 2.211
_diffrn_source 'fine-focus sealed tube'
_exptl_absorpt_coefficient_mu 1.540
_exptl_absorpt_correction_type none
_exptl_crystal_colour blue
_exptl_crystal_density_diffrn 1.705
_exptl_crystal_density_method 'not measured'
_exptl_crystal_description block
_exptl_crystal_F_000 1528
_exptl_crystal_size_max 0.118
_exptl_crystal_size_mid 0.093
_exptl_crystal_size_min 0.088
_refine_diff_density_max 0.830
_refine_diff_density_min -0.402
_refine_diff_density_rms 0.091
_refine_ls_extinction_method none
_refine_ls_goodness_of_fit_ref 1.076
_refine_ls_hydrogen_treatment constr
_refine_ls_matrix_type full
_refine_ls_number_parameters 210
_refine_ls_number_reflns 3429
_refine_ls_number_restraints 0
_refine_ls_restrained_S_all 1.076
_refine_ls_R_factor_all 0.0335
_refine_ls_R_factor_gt 0.0251
_refine_ls_shift/su_max 0.001
_refine_ls_shift/su_mean 0.000
_refine_ls_structure_factor_coef Fsqd
_refine_ls_weighting_details 'w=1/[\s^2^(Fo^2^)+(0.0481P)^2^] where P=(Fo^2^+2Fc^2^)/3'
_refine_ls_weighting_scheme calc
_refine_ls_wR_factor_gt 0.0670
_refine_ls_wR_factor_ref 0.0766
_reflns_number_gt 2893
_reflns_number_total 3429
_reflns_threshold_expression 'I > 2\s(I)'
_cod_data_source_file c7ce02007d2.cif
_cod_data_source_block cl117
_cod_depositor_comments 'Adding full bibliography for 7229962--7229987.cif.'
_cod_database_code 7229981
_shelx_space_group_comment
;
The symmetry employed for this shelxl refinement is uniquely defined
by the following loop, which should always be used as a source of
symmetry information in preference to the above space-group names.
They are only intended as comments.
;

loop_
_space_group_symop_operation_xyz
'x, y, z'
'-x, y, -z+1/2'
'x+1/2, y+1/2, z'
'-x+1/2, y+1/2, -z+1/2'
'-x, -y, -z'
'x, -y, z-1/2'
'-x+1/2, -y+1/2, -z'
'x+1/2, -y+1/2, z-1/2'

loop_
_atom_site_label
_atom_site_type_symbol
_atom_site_fract_x
_atom_site_fract_y
_atom_site_fract_z
_atom_site_U_iso_or_equiv
_atom_site_adp_type
_atom_site_occupancy
_atom_site_site_symmetry_order
_atom_site_calc_flag
_atom_site_refinement_flags_posn
_atom_site_refinement_flags_adp
_atom_site_refinement_flags_occupancy
C1 C -0.23095(14) 0.11596(13) 0.12595(11) 0.0194(3) Uani 1 1 d . . .
H1 H -0.2096 0.1129 0.1840 0.023 Uiso 1 1 calc R U .
C2 C -0.34035(15) 0.11983(14) 0.08552(11) 0.0217(4) Uani 1 1 d . . .
H2 H -0.3935 0.1191 0.1152 0.026 Uiso 1 1 calc R U .
C3 C -0.37134(15) 0.12476(14) 0.00062(11) 0.0222(4) Uani 1 1 d . . .
H3 H -0.4461 0.1269 -0.0287 0.027 Uiso 1 1 calc R U .
C4 C -0.29221(14) 0.12646(13) -0.04045(11) 0.0191(3) Uani 1 1 d . . .
H4 H -0.3117 0.1303 -0.0984 0.023 Uiso 1 1 calc R U .
C5 C -0.18369(14) 0.12252(12) 0.00386(10) 0.0149(3) Uani 1 1 d . . .
C6 C -0.09347(14) 0.12501(12) -0.03720(10) 0.0163(3) Uani 1 1 d . . .
H6A H -0.0993 0.0686 -0.0737 0.020 Uiso 1 1 calc R U .
H6B H -0.0996 0.1840 -0.0709 0.020 Uiso 1 1 calc R U .
C7 C 0.09846(14) 0.12916(11) -0.00114(10) 0.0144(3) Uani 1 1 d . . .
H7 H 0.0877 0.1370 -0.0583 0.017 Uiso 1 1 calc R U .
C8 C 0.20814(14) 0.12453(12) 0.04799(10) 0.0156(3) Uani 1 1 d . . .
C9 C 0.23434(14) 0.11293(12) 0.13322(11) 0.0179(3) Uani 1 1 d . . .
C10 C 0.35008(16) 0.10228(17) 0.18498(12) 0.0285(4) Uani 1 1 d . . .
H10A H 0.3504 0.0870 0.2413 0.043 Uiso 1 1 calc R U .
H10B H 0.3894 0.1626 0.1842 0.043 Uiso 1 1 calc R U .
H10C H 0.3857 0.0503 0.1631 0.043 Uiso 1 1 calc R U .
C11 C 0.29389(14) 0.13015(12) 0.00478(10) 0.0168(3) Uani 1 1 d . . .
C12 C 0.32474(15) 0.13563(14) -0.12714(11) 0.0210(4) Uani 1 1 d . . .
H12A H 0.3783 0.0825 -0.1184 0.025 Uiso 1 1 calc R U .
H12B H 0.3644 0.1973 -0.1138 0.025 Uiso 1 1 calc R U .
C13 C 0.25476(18) 0.13612(18) -0.21440(12) 0.0309(5) Uani 1 1 d . . .
H13A H 0.2207 0.0729 -0.2280 0.046 Uiso 1 1 calc R U .
H13B H 0.3000 0.1504 -0.2512 0.046 Uiso 1 1 calc R U .
H13C H 0.1982 0.1854 -0.2207 0.046 Uiso 1 1 calc R U .
N1 N -0.15341(12) 0.11641(10) 0.08567(8) 0.0148(3) Uani 1 1 d . . .
N2 N 0.01174(12) 0.12374(10) 0.02450(8) 0.0153(3) Uani 1 1 d . . .
N11 N 0.0000 -0.02728(16) 0.2500 0.0185(4) Uani 1 2 d S T P
N21 N 0.0000 0.31056(16) 0.2500 0.0213(4) Uani 1 2 d S T P
O1 O 0.16265(10) 0.10883(9) 0.17316(7) 0.0202(3) Uani 1 1 d . . .
O2 O 0.39033(11) 0.14130(11) 0.03493(8) 0.0253(3) Uani 1 1 d . . .
O3 O 0.25070(10) 0.12214(10) -0.07672(8) 0.0208(3) Uani 1 1 d . . .
O11 O 0.0000 0.06850(12) 0.2500 0.0183(3) Uani 1 2 d S T P
O12 O 0.00113(11) -0.06638(10) 0.18629(7) 0.0249(3) Uani 1 1 d . . .
O21 O -0.02344(12) 0.26686(10) 0.18344(8) 0.0276(3) Uani 1 1 d . . .
O22 O 0.0000 0.39964(14) 0.2500 0.0324(5) Uani 1 2 d S T P
Cu1 Cu 0.00650(2) 0.11532(2) 0.13570(2) 0.01463(8) Uani 1 1 d . . .

loop_
_atom_site_aniso_label
_atom_site_aniso_U_11
_atom_site_aniso_U_22
_atom_site_aniso_U_33
_atom_site_aniso_U_23
_atom_site_aniso_U_13
_atom_site_aniso_U_12
C1 0.0154(8) 0.0278(9) 0.0154(8) 0.0007(6) 0.0048(6) 0.0009(7)
C2 0.0156(9) 0.0300(9) 0.0208(9) 0.0014(6) 0.0071(7) 0.0012(7)
C3 0.0145(8) 0.0290(10) 0.0208(9) -0.0011(7) 0.0006(6) 0.0015(7)
C4 0.0154(8) 0.0247(9) 0.0156(8) -0.0002(6) 0.0015(6) 0.0023(6)
C5 0.0151(8) 0.0155(7) 0.0139(7) -0.0003(5) 0.0036(6) 0.0006(6)
C6 0.0123(8) 0.0243(8) 0.0116(7) 0.0015(6) 0.0022(6) 0.0014(6)
C7 0.0146(8) 0.0162(8) 0.0131(7) -0.0001(5) 0.0050(6) -0.0006(6)
C8 0.0145(8) 0.0186(8) 0.0149(8) -0.0005(5) 0.0060(6) -0.0005(6)
C9 0.0133(8) 0.0235(8) 0.0167(8) 0.0008(6) 0.0040(6) 0.0004(6)
C10 0.0158(9) 0.0523(13) 0.0173(9) 0.0046(8) 0.0043(7) 0.0041(8)
C11 0.0145(8) 0.0198(8) 0.0177(8) -0.0007(6) 0.0072(6) -0.0005(6)
C12 0.0178(8) 0.0307(10) 0.0180(8) -0.0027(6) 0.0106(7) -0.0049(7)
C13 0.0228(10) 0.0518(13) 0.0194(9) -0.0026(8) 0.0078(8) -0.0060(9)
N1 0.0128(7) 0.0187(7) 0.0123(6) 0.0003(5) 0.0025(5) 0.0002(5)
N2 0.0146(7) 0.0186(7) 0.0125(6) 0.0009(5) 0.0034(5) 0.0008(5)
N11 0.0122(9) 0.0286(11) 0.0141(9) 0.000 0.0028(7) 0.000
N21 0.0141(10) 0.0282(12) 0.0216(10) 0.000 0.0049(8) 0.000
O1 0.0131(6) 0.0353(7) 0.0124(6) 0.0031(5) 0.0037(5) 0.0011(5)
O2 0.0139(6) 0.0414(8) 0.0208(6) 0.0016(5) 0.0052(5) -0.0017(5)
O3 0.0143(6) 0.0350(7) 0.0157(6) -0.0040(5) 0.0082(5) -0.0051(5)
O11 0.0193(9) 0.0199(9) 0.0154(8) 0.000 0.0045(6) 0.000
O12 0.0267(7) 0.0334(8) 0.0147(6) -0.0063(5) 0.0060(5) -0.0002(6)
O21 0.0305(8) 0.0318(7) 0.0176(6) -0.0015(5) 0.0017(5) 0.0033(6)
O22 0.0406(13) 0.0184(10) 0.0389(12) 0.000 0.0117(10) 0.000
Cu1 0.01031(12) 0.02376(12) 0.00985(11) 0.00188(7) 0.00281(7) 0.00025(7)

loop_
_atom_type_symbol
_atom_type_description
_atom_type_scat_dispersion_real
_atom_type_scat_dispersion_imag
_atom_type_scat_source
C C 0.0033 0.0016 'International Tables Vol C Tables 4.2.6.8 and 6.1.1.4'
H H 0.0000 0.0000 'International Tables Vol C Tables 4.2.6.8 and 6.1.1.4'
N N 0.0061 0.0033 'International Tables Vol C Tables 4.2.6.8 and 6.1.1.4'
O O 0.0106 0.0060 'International Tables Vol C Tables 4.2.6.8 and 6.1.1.4'
Cu Cu 0.3201 1.2651 'International Tables Vol C Tables 4.2.6.8 and 6.1.1.4'

loop_
_geom_angle_atom_site_label_1
_geom_angle_atom_site_label_2
_geom_angle_atom_site_label_3
_geom_angle
_geom_angle_site_symmetry_1
_geom_angle_site_symmetry_3
N1 C1 C2 122.09(16) . .
N1 C1 H1 119.0 . .
C2 C1 H1 119.0 . .
C1 C2 C3 118.83(17) . .
C1 C2 H2 120.6 . .
C3 C2 H2 120.6 . .
C4 C3 C2 119.10(17) . .
C4 C3 H3 120.5 . .
C2 C3 H3 120.5 . .
C3 C4 C5 119.19(16) . .
C3 C4 H4 120.4 . .
C5 C4 H4 120.4 . .
N1 C5 C4 121.95(15) . .
N1 C5 C6 116.24(15) . .
C4 C5 C6 121.81(15) . .
N2 C6 C5 109.79(13) . .
N2 C6 H6A 109.7 . .
C5 C6 H6A 109.7 . .
N2 C6 H6B 109.7 . .
C5 C6 H6B 109.7 . .
H6A C6 H6B 108.2 . .
N2 C7 C8 126.44(15) . .
N2 C7 H7 116.8 . .
C8 C7 H7 116.8 . .
C9 C8 C7 122.02(15) . .
C9 C8 C11 121.19(15) . .
C7 C8 C11 116.78(14) . .
O1 C9 C8 123.19(16) . .
O1 C9 C10 114.56(15) . .
C8 C9 C10 122.24(16) . .
C9 C10 H10A 109.5 . .
C9 C10 H10B 109.5 . .
H10A C10 H10B 109.5 . .
C9 C10 H10C 109.5 . .
H10A C10 H10C 109.5 . .
H10B C10 H10C 109.5 . .
O2 C11 O3 122.05(15) . .
O2 C11 C8 127.17(16) . .
O3 C11 C8 110.77(14) . .
O3 C12 C13 105.88(15) . .
O3 C12 H12A 110.6 . .
C13 C12 H12A 110.6 . .
O3 C12 H12B 110.6 . .
C13 C12 H12B 110.6 . .
H12A C12 H12B 108.7 . .
C12 C13 H13A 109.5 . .
C12 C13 H13B 109.5 . .
H13A C13 H13B 109.5 . .
C12 C13 H13C 109.5 . .
H13A C13 H13C 109.5 . .
H13B C13 H13C 109.5 . .
C5 N1 C1 118.83(15) . .
C5 N1 Cu1 114.64(11) . .
C1 N1 Cu1 126.46(12) . .
C7 N2 C6 117.42(14) . .
C7 N2 Cu1 126.70(12) . .
C6 N2 Cu1 115.88(11) . .
O12 N11 O12 126.9(2) . 2
O12 N11 O11 116.56(12) . .
O12 N11 O11 116.56(12) 2 .
O22 N21 O21 119.15(11) . 2
O22 N21 O21 119.16(11) . .
O21 N21 O21 121.7(2) 2 .
C9 O1 Cu1 130.48(12) . .
C11 O3 C12 116.45(14) . .
N11 O11 Cu1 108.30(5) . .
N11 O11 Cu1 108.30(5) . 2
Cu1 O11 Cu1 143.39(9) . 2
N21 O21 Cu1 137.40(13) . .
N2 Cu1 O1 91.01(6) . .
N2 Cu1 N1 83.42(6) . .
O1 Cu1 N1 173.86(5) . .
N2 Cu1 O11 165.20(6) . .
O1 Cu1 O11 88.72(4) . .
N1 Cu1 O11 96.00(4) . .
N2 Cu1 O21 110.04(5) . .
O1 Cu1 O21 100.44(5) . .
N1 Cu1 O21 83.96(5) . .
O11 Cu1 O21 84.54(6) . .

loop_
_geom_bond_atom_site_label_1
_geom_bond_atom_site_label_2
_geom_bond_distance
_geom_bond_site_symmetry_2
C1 N1 1.349(2) .
C1 C2 1.381(3) .
C1 H1 0.9500 .
C2 C3 1.390(3) .
C2 H2 0.9500 .
C3 C4 1.377(3) .
C3 H3 0.9500 .
C4 C5 1.387(2) .
C4 H4 0.9500 .
C5 N1 1.341(2) .
C5 C6 1.502(2) .
C6 N2 1.463(2) .
C6 H6A 0.9900 .
C6 H6B 0.9900 .
C7 N2 1.299(2) .
C7 C8 1.424(2) .
C7 H7 0.9500 .
C8 C9 1.404(2) .
C8 C11 1.478(2) .
C9 O1 1.281(2) .
C9 C10 1.508(3) .
C10 H10A 0.9800 .
C10 H10B 0.9800 .
C10 H10C 0.9800 .
C11 O2 1.209(2) .
C11 O3 1.349(2) .
C12 O3 1.451(2) .
C12 C13 1.509(3) .
C12 H12A 0.9900 .
C12 H12B 0.9900 .
C13 H13A 0.9800 .
C13 H13B 0.9800 .
C13 H13C 0.9800 .
N1 Cu1 1.9883(14) .
N2 Cu1 1.9130(14) .
N11 O12 1.2152(16) .
N11 O12 1.2152(16) 2
N11 O11 1.331(3) .
N21 O22 1.238(3) .
N21 O21 1.2465(17) 2
N21 O21 1.2465(17) .
O1 Cu1 1.9245(13) .
O11 Cu1 2.0718(6) .
O11 Cu1 2.0718(6) 2
O21 Cu1 2.3258(14) .

loop_
_geom_torsion_atom_site_label_1
_geom_torsion_atom_site_label_2
_geom_torsion_atom_site_label_3
_geom_torsion_atom_site_label_4
_geom_torsion
_geom_torsion_site_symmetry_1
_geom_torsion_site_symmetry_4
N1 C1 C2 C3 -0.3(3) . .
C1 C2 C3 C4 -0.5(3) . .
C2 C3 C4 C5 0.4(3) . .
C3 C4 C5 N1 0.5(3) . .
C3 C4 C5 C6 -179.43(16) . .
N1 C5 C6 N2 -2.2(2) . .
C4 C5 C6 N2 177.73(15) . .
N2 C7 C8 C9 0.1(3) . .
N2 C7 C8 C11 178.65(15) . .
C7 C8 C9 O1 -2.3(3) . .
C11 C8 C9 O1 179.18(16) . .
C7 C8 C9 C10 176.42(17) . .
C11 C8 C9 C10 -2.1(3) . .
C9 C8 C11 O2 -12.8(3) . .
C7 C8 C11 O2 168.61(17) . .
C9 C8 C11 O3 167.90(15) . .
C7 C8 C11 O3 -10.7(2) . .
C4 C5 N1 C1 -1.3(2) . .
C6 C5 N1 C1 178.62(15) . .
C4 C5 N1 Cu1 -178.41(13) . .
C6 C5 N1 Cu1 1.50(18) . .
C2 C1 N1 C5 1.2(3) . .
C2 C1 N1 Cu1 177.94(13) . .
C8 C7 N2 C6 -176.81(15) . .
C8 C7 N2 Cu1 3.8(2) . .
C5 C6 N2 C7 -177.55(14) . .
C5 C6 N2 Cu1 1.91(17) . .
C8 C9 O1 Cu1 0.5(3) . .
C10 C9 O1 Cu1 -178.34(13) . .
O2 C11 O3 C12 -5.0(2) . .
C8 C11 O3 C12 174.34(14) . .
C13 C12 O3 C11 -172.77(16) . .
O12 N11 O11 Cu1 -1.60(7) . .
O12 N11 O11 Cu1 178.41(7) 2 .
O12 N11 O11 Cu1 178.40(7) . 2
O12 N11 O11 Cu1 -1.59(7) 2 2
O22 N21 O21 Cu1 157.70(10) . .
O21 N21 O21 Cu1 -22.30(10) 2 .
